data_7226409
loop_
_publ_author_name
'Phukan, Nithi'
'Baruah, Jubaraj B.'

_publ_section_title
;
 Conformational adjustments over synthons of urea and thiourea based
 assemblies
;
_journal_issue 40
_journal_name_full CrystEngComm
_journal_page_first 7753
_journal_paper_doi 10.1039/C6CE01326K
_journal_volume 18
_journal_year 2016
_chemical_formula_sum 'C15 H11 N3 S2'
_chemical_formula_weight 297.39
_chemical_name_systematic
; 
 ? 
;
_space_group_IT_number 14
_symmetry_cell_setting monoclinic
_symmetry_space_group_name_Hall '-P 2ybc'
_symmetry_space_group_name_H-M 'P 1 21/c 1'
_atom_sites_solution_hydrogens geom
_atom_sites_solution_primary direct
_atom_sites_solution_secondary difmap
_audit_creation_method SHELXL-97
_audit_update_record
;
2016-02-12 deposited with the CCDC.
2016-08-31 downloaded from the CCDC.
;
_cell_angle_alpha 90.00
_cell_angle_beta 97.887(8)
_cell_angle_gamma 90.00
_cell_formula_units_Z 8
_cell_length_a 12.4078(12)
_cell_length_b 15.0565(12)
_cell_length_c 15.0342(11)
_cell_measurement_reflns_used 1996
_cell_measurement_temperature 296(2)
_cell_measurement_theta_max 28.7227
_cell_measurement_theta_min 2.9915
_cell_volume 2782.1(4)
_computing_structure_refinement 'SHELXL-97 (Sheldrick, 1997)'
_computing_structure_solution 'SHELXS-97 (Sheldrick, 1990)'
_diffrn_ambient_temperature 296(2)
_diffrn_measured_fraction_theta_full 0.998
_diffrn_measured_fraction_theta_max 0.998
_diffrn_measurement_device_type 'SuperNova, Single source at offset), Eos'
_diffrn_radiation_monochromator graphite
_diffrn_radiation_source 'fine-focus sealed tube'
_diffrn_radiation_type MoK\a
_diffrn_radiation_wavelength 0.71073
_diffrn_reflns_av_R_equivalents 0.0457
_diffrn_reflns_av_sigmaI/netI 0.0824
_diffrn_reflns_limit_h_max 14
_diffrn_reflns_limit_h_min -13
_diffrn_reflns_limit_k_max 18
_diffrn_reflns_limit_k_min -17
_diffrn_reflns_limit_l_max 13
_diffrn_reflns_limit_l_min -18
_diffrn_reflns_number 11096
_diffrn_reflns_theta_full 25.25
_diffrn_reflns_theta_max 25.25
_diffrn_reflns_theta_min 3.00
_exptl_absorpt_coefficient_mu 0.373
_exptl_absorpt_correction_T_max 0.956
_exptl_absorpt_correction_T_min 0.898
_exptl_absorpt_correction_type multi-scan
_exptl_absorpt_process_details multi-scan
_exptl_crystal_colour pink
_exptl_crystal_density_diffrn 1.420
_exptl_crystal_density_method 'not measured'
_exptl_crystal_description block
_exptl_crystal_F_000 1232
_exptl_crystal_size_max 0.32
_exptl_crystal_size_mid 0.24
_exptl_crystal_size_min 0.12
_refine_diff_density_max 0.550
_refine_diff_density_min -0.363
_refine_diff_density_rms 0.085
_refine_ls_extinction_method none
_refine_ls_goodness_of_fit_ref 1.094
_refine_ls_hydrogen_treatment constr
_refine_ls_matrix_type full
_refine_ls_number_parameters 363
_refine_ls_number_reflns 5028
_refine_ls_number_restraints 0
_refine_ls_restrained_S_all 1.094
_refine_ls_R_factor_all 0.1438
_refine_ls_R_factor_gt 0.0954
_refine_ls_shift/su_max 0.001
_refine_ls_shift/su_mean 0.000
_refine_ls_structure_factor_coef Fsqd
_refine_ls_weighting_details 'calc w=1/[\s^2^(Fo^2^)+(0.0000P)^2^+12.9900P] where P=(Fo^2^+2Fc^2^)/3'
_refine_ls_weighting_scheme calc
_refine_ls_wR_factor_gt 0.1797
_refine_ls_wR_factor_ref 0.1939
_reflns_number_gt 3055
_reflns_number_total 5028
_reflns_threshold_expression >2sigma(I)
_cod_data_source_file c6ce01326k2.cif
_cod_data_source_block 1
_cod_depositor_comments
;
The following automatic conversions were performed:

'_symmetry_cell_setting' value 'Monoclinic' changed to 'monoclinic'
according to
/usr/data/users/saulius/crontab/automatic-downloads/rss-feeds/RSC/lib/dictionaries/cif_core.dic
dictionary named 'cif_core.dic' version 2.4.2 from 2011-04-26.

Automatic conversion script
Id: cif_fix_values 4268 2015-11-12 08:31:59Z antanas 

 Adding full bibliography for 7226405--7226416.cif.
;
_cod_original_sg_symbol_H-M 'P 21/c'
_cod_database_code 7226409

loop_
_symmetry_equiv_pos_as_xyz
'x, y, z'
'-x, y+1/2, -z+1/2'
'-x, -y, -z'
'x, -y-1/2, z-1/2'

loop_
_atom_site_label
_atom_site_type_symbol
_atom_site_fract_x
_atom_site_fract_y
_atom_site_fract_z
_atom_site_U_iso_or_equiv
_atom_site_adp_type
_atom_site_occupancy
_atom_site_symmetry_multiplicity
_atom_site_calc_flag
_atom_site_refinement_flags
S1 S 0.47516(16) 0.11998(13) 0.69818(12) 0.0563(5) Uani 1 1 d .
S3 S 0.27140(15) 1.02758(13) 0.20143(12) 0.0577(5) Uani 1 1 d .
S4 S 0.11873(16) 0.93052(14) 0.46811(12) 0.0625(6) Uani 1 1 d .
S2 S 0.61027(17) 0.24663(15) 0.43430(13) 0.0693(6) Uani 1 1 d .
C18 C 0.4420(6) 1.1168(5) 0.2520(5) 0.0552(18) Uani 1 1 d .
H18 H 0.5051 1.1501 0.2511 0.066 Uiso 1 1 calc R
C19 C 0.3162(5) 1.0428(4) 0.3150(4) 0.0443(16) Uani 1 1 d .
C6 C 0.7092(5) 0.2707(4) 0.5938(5) 0.0477(17) Uani 1 1 d .
C30 C -0.0494(5) 0.8557(4) 0.2404(5) 0.0467(16) Uani 1 1 d .
C20 C 0.1729(5) 0.9631(4) 0.3712(4) 0.0461(16) Uani 1 1 d .
C4 C 0.4367(5) 0.1005(5) 0.5843(5) 0.0511(17) Uani 1 1 d .
C15 C 0.7878(5) 0.3030(4) 0.6651(4) 0.0474(16) Uani 1 1 d .
C10 C 0.8718(6) 0.3618(5) 0.6420(5) 0.0561(19) Uani 1 1 d .
C25 C -0.1368(6) 0.8048(4) 0.2668(5) 0.0517(17) Uani 1 1 d .
C14 C 0.7875(6) 0.2783(4) 0.7539(4) 0.0528(18) Uani 1 1 d .
H14 H 0.7344 0.2399 0.7692 0.063 Uiso 1 1 calc R
C26 C -0.2122(6) 0.7654(5) 0.1982(6) 0.066(2) Uani 1 1 d .
H26 H -0.2694 0.7316 0.2139 0.080 Uiso 1 1 calc R
C13 C 0.8656(6) 0.3107(5) 0.8190(5) 0.065(2) Uani 1 1 d .
H13 H 0.8654 0.2934 0.8784 0.078 Uiso 1 1 calc R
C21 C 0.0282(5) 0.8910(4) 0.3095(5) 0.0458(16) Uani 1 1 d .
C5 C 0.5708(6) 0.1939(5) 0.5286(5) 0.0557(18) Uani 1 1 d .
C9 C 0.8721(7) 0.3875(5) 0.5510(5) 0.069(2) Uani 1 1 d .
H9 H 0.9247 0.4273 0.5372 0.083 Uiso 1 1 calc R
C28 C -0.1178(6) 0.8293(5) 0.0852(5) 0.064(2) Uani 1 1 d .
H28 H -0.1140 0.8393 0.0247 0.077 Uiso 1 1 calc R
C29 C -0.0409(6) 0.8668(5) 0.1489(5) 0.0559(19) Uani 1 1 d .
H29 H 0.0164 0.8993 0.1314 0.067 Uiso 1 1 calc R
C24 C -0.1483(6) 0.7964(5) 0.3581(6) 0.067(2) Uani 1 1 d .
H24 H -0.2071 0.7648 0.3741 0.080 Uiso 1 1 calc R
C3 C 0.3211(6) 0.0169(5) 0.6454(5) 0.062(2) Uani 1 1 d .
H3 H 0.2635 -0.0227 0.6450 0.075 Uiso 1 1 calc R
C8 C 0.7957(6) 0.3546(5) 0.4816(5) 0.067(2) Uani 1 1 d .
H8 H 0.7984 0.3698 0.4220 0.080 Uiso 1 1 calc R
C11 C 0.9500(6) 0.3925(5) 0.7115(6) 0.063(2) Uani 1 1 d .
H11 H 1.0055 0.4293 0.6977 0.075 Uiso 1 1 calc R
C22 C 0.0136(6) 0.8793(4) 0.3982(5) 0.0514(17) Uani 1 1 d .
C2 C 0.3716(6) 0.0486(5) 0.7214(5) 0.0556(18) Uani 1 1 d .
C23 C -0.0747(6) 0.8336(5) 0.4243(5) 0.067(2) Uani 1 1 d .
H23 H -0.0835 0.8285 0.4845 0.080 Uiso 1 1 calc R
C7 C 0.7142(6) 0.2973(5) 0.5058(5) 0.059(2) Uani 1 1 d .
C12 C 0.9464(7) 0.3698(5) 0.7974(6) 0.067(2) Uani 1 1 d .
H12 H 0.9972 0.3931 0.8427 0.081 Uiso 1 1 calc R
C17 C 0.3808(6) 1.0904(5) 0.1764(5) 0.0584(19) Uani 1 1 d .
C1 C 0.3534(7) 0.0303(5) 0.8170(5) 0.074(2) Uani 1 1 d .
H1A H 0.2767 0.0287 0.8204 0.111 Uiso 1 1 calc R
H1B H 0.3867 0.0764 0.8555 0.111 Uiso 1 1 calc R
H1C H 0.3853 -0.0259 0.8358 0.111 Uiso 1 1 calc R
C27 C -0.2017(7) 0.7762(5) 0.1099(6) 0.076(2) Uani 1 1 d .
H27 H -0.2502 0.7484 0.0659 0.091 Uiso 1 1 calc R
C16 C 0.3991(7) 1.1050(6) 0.0803(5) 0.083(3) Uani 1 1 d .
H16A H 0.3560 1.1544 0.0557 0.125 Uiso 1 1 calc R
H16B H 0.3782 1.0527 0.0458 0.125 Uiso 1 1 calc R
H16C H 0.4746 1.1173 0.0784 0.125 Uiso 1 1 calc R
N6 N 0.1197(4) 0.9389(3) 0.2939(4) 0.0460(13) Uani 1 1 d .
N5 N 0.2673(4) 1.0123(4) 0.3831(4) 0.0489(14) Uani 1 1 d .
H5 H 0.2965 1.0241 0.4371 0.059 Uiso 1 1 calc R
N3 N 0.6268(4) 0.2143(4) 0.6059(3) 0.0484(14) Uani 1 1 d .
N2 N 0.4824(4) 0.1373(4) 0.5150(4) 0.0576(16) Uani 1 1 d .
H2 H 0.4549 0.1247 0.4608 0.069 Uiso 1 1 calc R
N4 N 0.4065(4) 1.0920(4) 0.3313(4) 0.0482(14) Uani 1 1 d .
N1 N 0.3556(5) 0.0437(4) 0.5663(4) 0.0594(16) Uani 1 1 d .

loop_
_atom_site_aniso_label
_atom_site_aniso_U_11
_atom_site_aniso_U_22
_atom_site_aniso_U_33
_atom_site_aniso_U_23
_atom_site_aniso_U_13
_atom_site_aniso_U_12
S1 0.0581(12) 0.0623(12) 0.0473(11) -0.0066(9) 0.0034(9) -0.0027(9)
S3 0.0546(11) 0.0711(13) 0.0448(10) -0.0023(10) -0.0028(8) -0.0046(10)
S4 0.0643(13) 0.0778(14) 0.0440(11) 0.0032(10) 0.0021(9) -0.0144(11)
S2 0.0714(14) 0.0897(16) 0.0456(11) 0.0003(11) 0.0033(9) -0.0204(12)
C18 0.055(4) 0.048(4) 0.063(5) 0.007(4) 0.012(4) 0.004(3)
C19 0.048(4) 0.039(4) 0.043(4) -0.001(3) -0.001(3) 0.003(3)
C6 0.039(4) 0.054(4) 0.051(4) -0.003(3) 0.009(3) 0.001(3)
C30 0.047(4) 0.039(4) 0.053(4) -0.002(3) 0.004(3) 0.006(3)
C20 0.041(4) 0.051(4) 0.047(4) 0.006(3) 0.006(3) 0.008(3)
C4 0.041(4) 0.057(4) 0.054(4) -0.001(4) 0.003(3) 0.004(3)
C15 0.049(4) 0.044(4) 0.049(4) -0.007(3) 0.004(3) 0.001(3)
C10 0.061(5) 0.051(4) 0.058(5) -0.007(4) 0.013(4) -0.002(4)
C25 0.051(4) 0.045(4) 0.058(5) -0.005(4) 0.003(3) -0.001(3)
C14 0.068(5) 0.050(4) 0.043(4) -0.007(3) 0.015(3) -0.010(4)
C26 0.060(5) 0.056(5) 0.079(6) -0.003(4) -0.008(4) -0.005(4)
C13 0.068(5) 0.074(5) 0.050(5) -0.001(4) 0.001(4) 0.001(4)
C21 0.048(4) 0.038(4) 0.052(4) 0.001(3) 0.006(3) -0.001(3)
C5 0.058(5) 0.064(5) 0.045(4) -0.004(4) 0.010(3) 0.000(4)
C9 0.070(5) 0.078(6) 0.064(5) 0.003(5) 0.020(4) -0.017(5)
C28 0.070(5) 0.067(5) 0.052(5) -0.008(4) -0.005(4) -0.003(4)
C29 0.059(5) 0.053(4) 0.054(5) -0.006(4) 0.001(4) -0.002(4)
C24 0.062(5) 0.069(5) 0.071(6) 0.006(4) 0.011(4) -0.012(4)
C3 0.056(5) 0.068(5) 0.063(5) 0.008(4) 0.007(4) -0.013(4)
C8 0.078(6) 0.075(5) 0.050(5) 0.011(4) 0.019(4) -0.014(5)
C11 0.058(5) 0.047(4) 0.078(6) -0.005(4) -0.007(4) -0.014(4)
C22 0.052(4) 0.050(4) 0.053(4) 0.005(4) 0.009(3) -0.006(3)
C2 0.051(4) 0.066(5) 0.050(4) 0.003(4) 0.006(3) 0.003(4)
C23 0.070(5) 0.071(5) 0.059(5) 0.012(4) 0.008(4) -0.005(4)
C7 0.070(5) 0.064(5) 0.041(4) 0.001(4) 0.004(4) -0.014(4)
C12 0.072(6) 0.064(5) 0.064(5) -0.019(4) 0.000(4) -0.015(4)
C17 0.053(4) 0.072(5) 0.049(4) 0.006(4) -0.001(3) 0.008(4)
C1 0.086(6) 0.064(5) 0.075(6) 0.012(5) 0.022(5) 0.010(5)
C27 0.069(6) 0.067(6) 0.084(7) -0.019(5) -0.013(5) -0.005(5)
C16 0.072(6) 0.121(8) 0.059(5) 0.018(5) 0.014(4) 0.012(5)
N6 0.042(3) 0.043(3) 0.051(3) -0.001(3) 0.000(3) -0.001(3)
N5 0.046(3) 0.052(3) 0.047(3) 0.001(3) -0.001(3) -0.005(3)
N3 0.052(3) 0.054(3) 0.037(3) 0.003(3) -0.002(3) -0.011(3)
N2 0.044(3) 0.075(4) 0.051(4) -0.004(3) -0.003(3) -0.016(3)
N4 0.044(3) 0.050(3) 0.051(4) -0.004(3) 0.009(3) 0.003(3)
N1 0.053(4) 0.067(4) 0.059(4) -0.004(3) 0.010(3) -0.013(3)

loop_
_atom_type_symbol
_atom_type_description
_atom_type_scat_dispersion_real
_atom_type_scat_dispersion_imag
_atom_type_scat_source
C C 0.0033 0.0016 'International Tables Vol C Tables 4.2.6.8 and 6.1.1.4'
N N 0.0061 0.0033 'International Tables Vol C Tables 4.2.6.8 and 6.1.1.4'
S S 0.1246 0.1234 'International Tables Vol C Tables 4.2.6.8 and 6.1.1.4'
H H 0.0000 0.0000 'International Tables Vol C Tables 4.2.6.8 and 6.1.1.4'

loop_
_geom_angle_atom_site_label_1
_geom_angle_atom_site_label_2
_geom_angle_atom_site_label_3
_geom_angle
C4 S1 C2 89.0(3)
C19 S3 C17 89.3(3)
C22 S4 C20 87.9(3)
C7 S2 C5 88.0(3)
C17 C18 N4 116.2(7)
N4 C19 N5 120.3(6)
N4 C19 S3 113.6(5)
N5 C19 S3 126.1(5)
N3 C6 C7 116.1(6)
N3 C6 C15 124.0(6)
C7 C6 C15 120.0(6)
C29 C30 C21 122.6(6)
C29 C30 C25 119.8(6)
C21 C30 C25 117.6(6)
N6 C20 N5 125.7(6)
N6 C20 S4 117.1(5)
N5 C20 S4 117.2(5)
N1 C4 N2 119.3(6)
N1 C4 S1 114.2(5)
N2 C4 S1 126.5(5)
C14 C15 C6 122.6(6)
C14 C15 C10 119.5(6)
C6 C15 C10 117.9(6)
C11 C10 C9 122.2(7)
C11 C10 C15 118.1(7)
C9 C10 C15 119.7(7)
C24 C25 C26 121.7(7)
C24 C25 C30 120.1(6)
C26 C25 C30 118.1(7)
C13 C14 C15 119.9(7)
C27 C26 C25 121.0(8)
C14 C13 C12 121.0(7)
C22 C21 N6 116.5(6)
C22 C21 C30 119.6(6)
N6 C21 C30 123.9(6)
N3 C5 N2 126.2(7)
N3 C5 S2 116.1(5)
N2 C5 S2 117.7(5)
C8 C9 C10 122.0(7)
C29 C28 C27 121.2(8)
C28 C29 C30 119.7(7)
C23 C24 C25 121.6(7)
C2 C3 N1 118.4(7)
C9 C8 C7 117.3(7)
C12 C11 C10 121.4(7)
C21 C22 C23 123.1(7)
C21 C22 S4 109.9(5)
C23 C22 S4 127.0(6)
C3 C2 C1 130.1(7)
C3 C2 S1 109.0(6)
C1 C2 S1 120.8(6)
C24 C23 C22 117.8(7)
C6 C7 C8 123.1(7)
C6 C7 S2 109.6(5)
C8 C7 S2 127.2(6)
C11 C12 C13 120.0(7)
C18 C17 C16 128.8(7)
C18 C17 S3 110.3(6)
C16 C17 S3 120.8(6)
C26 C27 C28 120.0(7)
C20 N6 C21 108.6(6)
C19 N5 C20 123.4(6)
C5 N3 C6 110.2(6)
C4 N2 C5 122.7(6)
C19 N4 C18 110.5(6)
C4 N1 C3 109.3(6)

loop_
_geom_bond_atom_site_label_1
_geom_bond_atom_site_label_2
_geom_bond_distance
S1 C4 1.737(7)
S1 C2 1.747(7)
S3 C19 1.736(6)
S3 C17 1.737(8)
S4 C22 1.739(7)
S4 C20 1.756(7)
S2 C7 1.738(7)
S2 C5 1.752(7)
C18 C17 1.339(9)
C18 N4 1.378(8)
C19 N4 1.338(8)
C19 N5 1.341(8)
C6 N3 1.361(8)
C6 C7 1.392(9)
C6 C15 1.432(9)
C30 C29 1.404(9)
C30 C21 1.419(9)
C30 C25 1.428(9)
C20 N6 1.307(8)
C20 N5 1.377(8)
C4 N1 1.321(8)
C4 N2 1.370(8)
C15 C14 1.387(9)
C15 C10 1.444(9)
C10 C11 1.403(9)
C10 C9 1.423(10)
C25 C24 1.406(10)
C25 C26 1.423(9)
C14 C13 1.369(9)
C26 C27 1.361(11)
C13 C12 1.411(10)
C21 C22 1.381(9)
C21 N6 1.391(8)
C5 N3 1.306(8)
C5 N2 1.382(8)
C9 C8 1.401(10)
C28 C29 1.377(9)
C28 C27 1.403(11)
C24 C23 1.374(10)
C3 C2 1.315(9)
C3 N1 1.377(9)
C8 C7 1.414(10)
C11 C12 1.342(10)
C22 C23 1.396(9)
C2 C1 1.510(10)
C17 C16 1.509(10)
